data_9011957
loop_
_publ_author_name
'Mellini, M.'

_publ_section_title
;
 Refinement of the crystal structure of lavenite
;
_journal_name_full 'Tschermaks Mineralogische und Petrographische Mitteilungen'
_journal_page_first 99
_journal_page_last 112
_journal_volume 28
_journal_year 1981
_chemical_compound_source 'Langesund, Norway'
_chemical_formula_sum 'Ca0.74 F Fe0.22 Mg0.01 Mn0.32 Na1.5 Nb0.14 O8 Si2 Ti0.16 Zr0.91'
_chemical_name_mineral Lavenite
_space_group_IT_number 14
_symmetry_space_group_name_Hall '-P 2yab'
_symmetry_space_group_name_H-M 'P 1 21/a 1'
_cell_angle_alpha 90
_cell_angle_beta 108.1
_cell_angle_gamma 90
_cell_length_a 10.83
_cell_length_b 9.98
_cell_length_c 7.174
_cell_formula_units_Z 4
_cell_volume 737.021
_database_code_amcsd 0015682
_exptl_crystal_density_diffrn 3.615
_cod_original_formula_sum 'Na1.5 Ca.74 Zr.91 Nb.14 Fe.22 Mn.32 Ti.16 Mg.01 Si2 O8 F'
_cod_database_code 9011957

loop_
_space_group_symop_operation_xyz
x,y,z
1/2+x,1/2-y,z
1/2-x,1/2+y,-z
-x,-y,-z

loop_
_atom_site_aniso_label
_atom_site_aniso_U_11
_atom_site_aniso_U_22
_atom_site_aniso_U_33
_atom_site_aniso_U_12
_atom_site_aniso_U_13
_atom_site_aniso_U_23
Na1 0.01230 0.01550 0.01540 -0.00070 0.00310 -0.00420
Ca1 0.01230 0.01550 0.01540 -0.00070 0.00310 -0.00420
Na2 0.01520 0.01580 0.01620 -0.00270 0.00530 -0.00550
Ca2 0.01520 0.01580 0.01620 -0.00270 0.00530 -0.00550
Zr 0.00760 0.00870 0.01460 0.00070 0.00280 0.00300
Nb 0.00760 0.00870 0.01460 0.00070 0.00280 0.00300
Fe2+ 0.01020 0.01170 0.01060 -0.00310 0.00400 -0.00090
CaFe 0.01020 0.01170 0.01060 -0.00310 0.00400 -0.00090
MnFe 0.01020 0.01170 0.01060 -0.00310 0.00400 -0.00090
TiFe 0.01020 0.01170 0.01060 -0.00310 0.00400 -0.00090
ZrFe 0.01020 0.01170 0.01060 -0.00310 0.00400 -0.00090
MgFe 0.01020 0.01170 0.01060 -0.00310 0.00400 -0.00090
Si1 0.00440 0.00690 0.00760 -0.00010 0.00130 0.00050
Si2 0.00480 0.00710 0.00750 -0.00050 0.00120 -0.00060
O1 0.00650 0.03710 0.02990 -0.00100 0.00680 -0.00500
O2 0.01610 0.01120 0.01250 0.00340 0.00470 -0.00130
O3 0.01160 0.02060 0.01640 -0.00640 0.00120 -0.00760
O4 0.01830 0.00790 0.01770 -0.00110 0.00890 0.00140
O5 0.01660 0.01180 0.02010 0.00600 0.00480 0.00190
O6 0.01390 0.01080 0.00900 0.00240 -0.00090 0.00170
O7 0.03570 0.01470 0.01090 0.00000 0.01020 0.00290
O8 0.01720 0.03130 0.01240 0.01140 0.00540 0.00850
F 0.03240 0.02780 0.01640 -0.01080 0.00000 0.00480

loop_
_atom_site_label
_atom_site_fract_x
_atom_site_fract_y
_atom_site_fract_z
_atom_site_occupancy
_atom_site_U_iso_or_equiv
Na1 0.30420 0.10760 0.52620 0.90000 0.01469
Ca1 0.30420 0.10760 0.52620 0.10000 0.01469
Na2 0.42620 0.37920 0.34430 0.60000 0.01558
Ca2 0.42620 0.37920 0.34430 0.40000 0.01558
Zr 0.29610 0.10500 0.02530 0.86000 0.01039
Nb 0.29610 0.10500 0.02530 0.14000 0.01039
Fe2+ 0.43670 0.37620 0.85350 0.22000 0.01064
CaFe 0.43670 0.37620 0.85350 0.24000 0.01064
MnFe 0.43670 0.37620 0.85350 0.32000 0.01064
TiFe 0.43670 0.37620 0.85350 0.16000 0.01064
ZrFe 0.43670 0.37620 0.85350 0.05000 0.01064
MgFe 0.43670 0.37620 0.85350 0.01000 0.01064
Si1 0.62360 0.16700 0.21990 1.00000 0.00646
Si2 0.61950 0.16810 0.66700 1.00000 0.00659
O1 0.63340 0.16900 0.44990 1.00000 0.02419
O2 0.74120 0.26280 0.20720 1.00000 0.01317
O3 0.74900 0.24720 0.80010 1.00000 0.01697
O4 0.65360 0.01520 0.16860 1.00000 0.01393
O5 0.62700 0.01290 0.73630 1.00000 0.01634
O6 0.48050 0.22040 0.09420 1.00000 0.01229
O7 0.48730 0.24120 0.66130 1.00000 0.01976
O8 0.61900 0.47910 0.95730 1.00000 0.02014
F 0.38650 0.50290 0.60050 1.00000 0.02723

loop_
_cod_related_entry_id
_cod_related_entry_database
_cod_related_entry_code
1 AMCSD 0015682
